data_9013457
loop_
_publ_author_name
'Mitchell, R. H.'
'Ross, K. C.'
'Potter, E. G.'

_publ_section_title
;Crystal structures of CsFe2S3 and RbFe2S3: Synthetic analogs of rasvumite
 KFe2S3 Locality: synthetic
;
_journal_name_full 'Journal of Solid State Chemistry'
_journal_page_first 1867
_journal_page_last 1872
_journal_paper_doi 10.1016/j.jssc.2004.01.007
_journal_volume 177
_journal_year 2004
_chemical_formula_structural (K0.5Cs0.5)Fe2S3
_chemical_formula_sum 'Cs0.5 Fe2 K0.5 S3'
_chemical_name_mineral Pautovite
_space_group_IT_number 63
_symmetry_space_group_name_Hall '-C 2c 2'
_symmetry_space_group_name_H-M 'C m c m'
_cell_angle_alpha 90
_cell_angle_beta 90
_cell_angle_gamma 90
_cell_length_a 9.3268
_cell_length_b 11.3693
_cell_length_c 5.4592
_cell_formula_units_Z 4
_cell_volume 578.889
_exptl_crystal_density_diffrn 3.372
_cod_original_formula_sum '(Cs.5 K.5) Fe2 S3'
_cod_database_code 9013457

loop_
_symmetry_equiv_pos_as_xyz
x,y,z
1/2+x,1/2+y,z
x,-y,1/2+z
1/2+x,1/2-y,1/2+z
-x,y,1/2-z
1/2-x,1/2+y,1/2-z
-x,y,z
1/2-x,1/2+y,z
x,-y,-z
1/2+x,1/2-y,-z
x,y,1/2-z
1/2+x,1/2+y,1/2-z
-x,-y,1/2+z
1/2-x,1/2-y,1/2+z
-x,-y,-z
1/2-x,1/2-y,-z

loop_
_atom_site_label
_atom_site_fract_x
_atom_site_fract_y
_atom_site_fract_z
_atom_site_occupancy
_atom_site_U_iso_or_equiv
Cs 0.50000 0.16760 0.25000 0.50000 0.01773
K 0.50000 0.16760 0.25000 0.50000 0.01773
Fe 0.35130 0.50000 0.00000 1.00000 0.01267
S1 0.50000 0.61870 0.25000 1.00000 0.03166
S2 0.22520 0.38630 0.25000 1.00000 0.03166

_cod_duplicate_entry 9013456
